data_7043399
loop_
_publ_author_name
'Westerhausen, Matthias'
'Koch, Alexander'
'G\"orls, Helmar'
'Krieck, Sven'

_publ_section_title
;
 Coordination Behavior of Bidentate Bis(carbenes) at Alkali Metal
 Bis(trimethylsilyl)amides
;
_journal_name_full 'Dalton Trans.'
_journal_paper_doi 10.1039/C7DT01538K
_journal_year 2017
_chemical_formula_moiety 'C21 H36 I2 N4 Na2 O2'
_chemical_formula_sum 'C21 H36 I2 N4 Na2 O2'
_chemical_formula_weight 676.32
_chemical_name_systematic
; 
 ? 
;
_space_group_IT_number 2
_symmetry_cell_setting triclinic
_symmetry_space_group_name_Hall '-P 1'
_symmetry_space_group_name_H-M 'P -1'
_atom_sites_solution_hydrogens geom
_atom_sites_solution_primary direct
_atom_sites_solution_secondary difmap
_audit_creation_method SHELXL-97
_audit_update_record
;
2017-04-27 deposited with the CCDC.
2017-06-21 downloaded from the CCDC.
;
_cell_angle_alpha 82.054(1)
_cell_angle_beta 84.621(1)
_cell_angle_gamma 83.115(1)
_cell_formula_units_Z 2
_cell_length_a 9.0975(2)
_cell_length_b 9.4329(2)
_cell_length_c 17.3409(3)
_cell_measurement_reflns_used 9604
_cell_measurement_temperature 133(2)
_cell_measurement_theta_max 27.53
_cell_measurement_theta_min 2.26
_cell_volume 1458.69(5)
_computing_cell_refinement DENZO
_computing_data_collection COLLECT
_computing_data_reduction DENZO
_computing_molecular_graphics SHELXTL/PC
_computing_publication_material SHELXL-97
_computing_structure_refinement 'SHELXL-97 (Sheldrick, 2008)'
_computing_structure_solution 'SHELXS-97 (Sheldrick, 2008)'
_diffrn_ambient_temperature 133(2)
_diffrn_measured_fraction_theta_full 0.985
_diffrn_measured_fraction_theta_max 0.985
_diffrn_measurement_device_type KappaCCD
_diffrn_measurement_method 'phi- + omega-scan'
_diffrn_radiation_monochromator graphite
_diffrn_radiation_source 'fine-focus sealed tube'
_diffrn_radiation_type MoK\a
_diffrn_radiation_wavelength 0.71073
_diffrn_reflns_av_R_equivalents 0.0143
_diffrn_reflns_av_sigmaI/netI 0.0251
_diffrn_reflns_limit_h_max 11
_diffrn_reflns_limit_h_min -11
_diffrn_reflns_limit_k_max 9
_diffrn_reflns_limit_k_min -12
_diffrn_reflns_limit_l_max 22
_diffrn_reflns_limit_l_min -22
_diffrn_reflns_number 9604
_diffrn_reflns_theta_full 27.53
_diffrn_reflns_theta_max 27.53
_diffrn_reflns_theta_min 2.26
_exptl_absorpt_coefficient_mu 2.207
_exptl_absorpt_correction_T_max 0.7456
_exptl_absorpt_correction_T_min 0.6702
_exptl_absorpt_correction_type multi-scan
_exptl_absorpt_process_details 'SADABS, Bruker-AXS, 2002'
_exptl_crystal_colour colourless
_exptl_crystal_density_diffrn 1.540
_exptl_crystal_density_method 'not measured'
_exptl_crystal_description prism
_exptl_crystal_F_000 668
_exptl_crystal_size_max 0.042
_exptl_crystal_size_mid 0.038
_exptl_crystal_size_min 0.028
_refine_diff_density_max 0.720
_refine_diff_density_min -0.977
_refine_diff_density_rms 0.070
_refine_ls_extinction_method none
_refine_ls_goodness_of_fit_ref 1.123
_refine_ls_hydrogen_treatment constr
_refine_ls_matrix_type full
_refine_ls_number_parameters 348
_refine_ls_number_reflns 6617
_refine_ls_number_restraints 0
_refine_ls_restrained_S_all 1.123
_refine_ls_R_factor_all 0.0307
_refine_ls_R_factor_gt 0.0271
_refine_ls_shift/su_max 0.001
_refine_ls_shift/su_mean 0.000
_refine_ls_structure_factor_coef Fsqd
_refine_ls_weighting_details 'calc w=1/[\s^2^(Fo^2^)+(0.0000P)^2^+2.1457P] where P=(Fo^2^+2Fc^2^)/3'
_refine_ls_weighting_scheme calc
_refine_ls_wR_factor_gt 0.0566
_refine_ls_wR_factor_ref 0.0591
_reflns_number_gt 6121
_reflns_number_total 6617
_reflns_threshold_expression >2sigma(I)
_cod_data_source_file c7dt01538k2.cif
_cod_data_source_block FO5702
_cod_database_code 7043399

loop_
_symmetry_equiv_pos_as_xyz
'x, y, z'
'-x, -y, -z'

loop_
_atom_site_label
_atom_site_type_symbol
_atom_site_fract_x
_atom_site_fract_y
_atom_site_fract_z
_atom_site_U_iso_or_equiv
_atom_site_adp_type
_atom_site_occupancy
_atom_site_symmetry_multiplicity
_atom_site_calc_flag
_atom_site_refinement_flags
_atom_site_disorder_assembly
_atom_site_disorder_group
Na1 Na 0.66567(11) 0.58788(11) 0.44282(6) 0.0277(2) Uani 1 1 d . . .
Na2 Na 0.40671(12) 0.36027(11) 0.07050(6) 0.0312(2) Uani 1 1 d . . .
I1 I 0.341065(19) 0.706258(18) 0.458164(10) 0.03071(5) Uani 1 1 d . . .
I2 I 0.67906(2) 0.315185(19) -0.043978(11) 0.03907(6) Uani 1 1 d . . .
O1 O 0.7989(2) 0.7301(2) 0.49953(12) 0.0387(5) Uani 1 1 d . . .
O2 O 0.1965(3) 0.2513(3) 0.07010(19) 0.0660(8) Uani 1 1 d . C .
N1 N 0.6732(2) 0.5397(2) 0.24382(12) 0.0231(4) Uani 1 1 d . B .
N2 N 0.8763(2) 0.6150(2) 0.26285(11) 0.0227(4) Uani 1 1 d . B .
N3 N 0.5343(2) 0.3339(2) 0.26077(12) 0.0270(4) Uani 1 1 d . . .
N4 N 0.5131(2) 0.1281(2) 0.22942(12) 0.0281(4) Uani 1 1 d . . .
C1 C 0.5276(3) 0.4894(3) 0.25800(15) 0.0273(5) Uani 1 1 d . B .
H1A H 0.4648 0.5364 0.2161 0.033 Uiso 1 1 calc R . .
H1B H 0.4805 0.5178 0.3082 0.033 Uiso 1 1 calc R . .
C2 C 0.7480(3) 0.5754(2) 0.30203(14) 0.0229(5) Uani 1 1 d . . .
C3 C 0.7523(3) 0.5561(3) 0.17169(14) 0.0278(5) Uani 1 1 d . . .
H3A H 0.7223 0.5370 0.1235 0.033 Uiso 1 1 calc R B .
C4 C 0.8805(3) 0.6047(3) 0.18366(14) 0.0274(5) Uani 1 1 d . B .
H4A H 0.9586 0.6274 0.1453 0.033 Uiso 1 1 calc R . .
C5 C 0.9927(3) 0.6664(3) 0.30185(14) 0.0278(5) Uani 1 1 d . . .
H5A H 0.9769 0.6327 0.3590 0.033 Uiso 1 1 calc R B .
C6 C 1.1453(3) 0.6016(4) 0.27389(19) 0.0503(9) Uani 1 1 d . B .
H6A H 1.1473 0.4967 0.2786 0.075 Uiso 1 1 calc R . .
H6B H 1.2195 0.6264 0.3058 0.075 Uiso 1 1 calc R . .
H6C H 1.1679 0.6397 0.2191 0.075 Uiso 1 1 calc R . .
C7 C 0.9783(4) 0.8296(3) 0.2919(2) 0.0515(8) Uani 1 1 d . B .
H7A H 0.8775 0.8664 0.3100 0.077 Uiso 1 1 calc R . .
H7B H 0.9980 0.8660 0.2366 0.077 Uiso 1 1 calc R . .
H7C H 1.0501 0.8618 0.3226 0.077 Uiso 1 1 calc R . .
C8 C 0.4888(3) 0.2700(3) 0.20258(14) 0.0245(5) Uani 1 1 d . C .
C9 C 0.5861(4) 0.2347(3) 0.32118(17) 0.0410(7) Uani 1 1 d . C .
H9A H 0.6231 0.2549 0.3675 0.049 Uiso 1 1 calc R . .
C10 C 0.5736(4) 0.1041(3) 0.30138(17) 0.0422(7) Uani 1 1 d . C .
H10A H 0.6008 0.0135 0.3307 0.051 Uiso 1 1 calc R . .
C11 C 0.4834(3) 0.0148(3) 0.18432(15) 0.0298(5) Uani 1 1 d . A .
H11A H 0.4133 0.0573 0.1441 0.036 Uiso 0.44(4) 1 calc PR A 1
H11B H 0.4425 0.0655 0.1351 0.036 Uiso 0.56(4) 1 calc PR A 2
C12 C 0.415(3) -0.1096(18) 0.2371(10) 0.043(4) Uani 0.44(4) 1 d P A 1
H12A H 0.3971 -0.1828 0.2052 0.065 Uiso 0.44(4) 1 calc PR A 1
H12B H 0.3214 -0.0726 0.2634 0.065 Uiso 0.44(4) 1 calc PR A 1
H12C H 0.4843 -0.1525 0.2762 0.065 Uiso 0.44(4) 1 calc PR A 1
C13 C 0.632(3) -0.0437(19) 0.1428(11) 0.043(3) Uani 0.44(4) 1 d P A 1
H13A H 0.6148 -0.1194 0.1124 0.065 Uiso 0.44(4) 1 calc PR A 1
H13B H 0.7024 -0.0835 0.1819 0.065 Uiso 0.44(4) 1 calc PR A 1
H13C H 0.6740 0.0348 0.1078 0.065 Uiso 0.44(4) 1 calc PR A 1
C12A C 0.363(2) -0.068(3) 0.2269(9) 0.055(4) Uani 0.56(4) 1 d P A 2
H12D H 0.2770 -0.0004 0.2408 0.083 Uiso 0.56(4) 1 calc PR A 2
H12E H 0.3994 -0.1238 0.2745 0.083 Uiso 0.56(4) 1 calc PR A 2
H12F H 0.3333 -0.1329 0.1932 0.083 Uiso 0.56(4) 1 calc PR A 2
C13A C 0.618(2) -0.075(2) 0.1604(15) 0.064(5) Uani 0.56(4) 1 d P A 2
H13D H 0.5920 -0.1485 0.1307 0.096 Uiso 0.56(4) 1 calc PR A 2
H13E H 0.6666 -0.1225 0.2068 0.096 Uiso 0.56(4) 1 calc PR A 2
H13F H 0.6865 -0.0150 0.1276 0.096 Uiso 0.56(4) 1 calc PR A 2
C14 C 0.8939(16) 0.6535(14) 0.5632(8) 0.042(3) Uani 0.409(11) 1 d P B 1
H14A H 0.8539 0.5634 0.5878 0.050 Uiso 0.409(11) 1 calc PR B 1
H14B H 0.9977 0.6302 0.5422 0.050 Uiso 0.409(11) 1 calc PR B 1
C15 C 0.8852(15) 0.7604(11) 0.6208(6) 0.052(3) Uani 0.409(11) 1 d P B 1
H15A H 0.7918 0.7596 0.6550 0.062 Uiso 0.409(11) 1 calc PR B 1
H15B H 0.9709 0.7422 0.6533 0.062 Uiso 0.409(11) 1 calc PR B 1
C16 C 0.8891(14) 0.8964(10) 0.5675(7) 0.060(4) Uani 0.409(11) 1 d P B 1
H16A H 0.9913 0.9088 0.5445 0.072 Uiso 0.409(11) 1 calc PR B 1
H16B H 0.8507 0.9802 0.5950 0.072 Uiso 0.409(11) 1 calc PR B 1
C17 C 0.786(3) 0.878(2) 0.5038(11) 0.073(6) Uani 0.409(11) 1 d P B 1
H17A H 0.6814 0.9135 0.5187 0.088 Uiso 0.409(11) 1 calc PR B 1
H17B H 0.8173 0.9308 0.4529 0.088 Uiso 0.409(11) 1 calc PR B 1
C14A C 0.9275(12) 0.6810(14) 0.5342(6) 0.057(3) Uani 0.591(11) 1 d P B 2
H14C H 1.0123 0.6762 0.4941 0.069 Uiso 0.591(11) 1 calc PR B 2
H14D H 0.9205 0.5833 0.5626 0.069 Uiso 0.591(11) 1 calc PR B 2
C15A C 0.9504(8) 0.7855(8) 0.5909(4) 0.0454(17) Uani 0.591(11) 1 d P B 2
H15C H 1.0219 0.8538 0.5676 0.055 Uiso 0.591(11) 1 calc PR B 2
H15D H 0.9860 0.7334 0.6404 0.055 Uiso 0.591(11) 1 calc PR B 2
C16A C 0.7932(7) 0.8636(6) 0.6041(3) 0.0423(17) Uani 0.591(11) 1 d P B 2
H16C H 0.7327 0.8090 0.6457 0.051 Uiso 0.591(11) 1 calc PR B 2
H16D H 0.7963 0.9620 0.6172 0.051 Uiso 0.591(11) 1 calc PR B 2
C17A C 0.7367(14) 0.8663(13) 0.5266(7) 0.043(2) Uani 0.591(11) 1 d P B 2
H17C H 0.6268 0.8744 0.5309 0.052 Uiso 0.591(11) 1 calc PR B 2
H17D H 0.7696 0.9488 0.4901 0.052 Uiso 0.591(11) 1 calc PR B 2
C18 C 0.0721(6) 0.3177(6) 0.1050(4) 0.0547(18) Uani 0.696(9) 1 d P C 1
H18A H 0.0148 0.3824 0.0659 0.066 Uiso 0.696(9) 1 calc PR C 1
H18B H 0.0980 0.3749 0.1445 0.066 Uiso 0.696(9) 1 calc PR C 1
C18A C 0.0967(13) 0.2339(14) 0.1647(6) 0.049(4) Uani 0.304(9) 1 d P C 2
H18C H 0.1488 0.1614 0.2025 0.058 Uiso 0.304(9) 1 calc PR C 2
H18D H 0.0762 0.3270 0.1860 0.058 Uiso 0.304(9) 1 calc PR C 2
C19 C -0.0205(5) 0.1914(4) 0.1449(2) 0.0642(11) Uani 1 1 d . . .
H19A H 0.0142 0.1493 0.1964 0.077 Uiso 0.409(11) 1 calc PR B 1
H19B H -0.1282 0.2234 0.1507 0.077 Uiso 0.409(11) 1 calc PR B 1
H19C H -0.0866 0.2756 0.1232 0.077 Uiso 0.591(11) 1 calc PR B 2
H19D H -0.0742 0.1431 0.1916 0.077 Uiso 0.591(11) 1 calc PR B 2
C20 C 0.0166(4) 0.0876(4) 0.0844(2) 0.0502(8) Uani 1 1 d . C .
H20A H -0.0692 0.0871 0.0534 0.060 Uiso 1 1 calc R . .
H20B H 0.0436 -0.0114 0.1100 0.060 Uiso 1 1 calc R . .
C21 C 0.1479(4) 0.1423(4) 0.0323(2) 0.0530(9) Uani 1 1 d . . .
H21A H 0.2286 0.0632 0.0268 0.064 Uiso 1 1 calc R C .
H21B H 0.1171 0.1826 -0.0202 0.064 Uiso 1 1 calc R . .

loop_
_atom_site_aniso_label
_atom_site_aniso_U_11
_atom_site_aniso_U_22
_atom_site_aniso_U_33
_atom_site_aniso_U_23
_atom_site_aniso_U_13
_atom_site_aniso_U_12
Na1 0.0299(5) 0.0299(5) 0.0249(5) -0.0060(4) 0.0004(4) -0.0090(4)
Na2 0.0373(6) 0.0287(5) 0.0302(5) -0.0017(4) -0.0105(4) -0.0103(4)
I1 0.03568(10) 0.02778(9) 0.02878(9) -0.00423(6) -0.00741(7) 0.00066(7)
I2 0.04957(12) 0.03033(10) 0.03482(10) -0.00350(7) 0.00066(8) 0.00197(8)
O1 0.0414(11) 0.0358(11) 0.0441(11) -0.0158(9) -0.0044(9) -0.0117(9)
O2 0.0335(12) 0.0503(14) 0.127(2) -0.0462(15) -0.0136(14) -0.0097(10)
N1 0.0206(9) 0.0235(10) 0.0276(10) -0.0080(8) -0.0029(8) -0.0056(8)
N2 0.0207(9) 0.0269(10) 0.0221(10) -0.0058(8) -0.0015(7) -0.0061(8)
N3 0.0295(11) 0.0278(11) 0.0271(10) -0.0066(8) -0.0061(8) -0.0105(9)
N4 0.0357(12) 0.0262(10) 0.0251(10) -0.0042(8) -0.0051(9) -0.0110(9)
C1 0.0229(12) 0.0276(12) 0.0354(13) -0.0128(10) -0.0042(10) -0.0067(9)
C2 0.0221(11) 0.0234(11) 0.0249(11) -0.0067(9) -0.0023(9) -0.0046(9)
C3 0.0316(13) 0.0326(13) 0.0214(11) -0.0090(10) -0.0037(10) -0.0044(10)
C4 0.0298(13) 0.0324(13) 0.0207(11) -0.0047(9) 0.0009(9) -0.0075(10)
C5 0.0221(12) 0.0390(14) 0.0245(12) -0.0064(10) -0.0017(9) -0.0100(10)
C6 0.0220(13) 0.089(3) 0.0465(18) -0.0334(18) 0.0008(12) -0.0091(15)
C7 0.059(2) 0.0437(18) 0.060(2) -0.0060(15) -0.0212(17) -0.0271(16)
C8 0.0236(11) 0.0266(12) 0.0260(12) -0.0074(9) -0.0015(9) -0.0096(9)
C9 0.0580(19) 0.0387(16) 0.0308(14) -0.0021(12) -0.0171(13) -0.0158(14)
C10 0.064(2) 0.0337(15) 0.0321(14) 0.0022(11) -0.0194(14) -0.0134(14)
C11 0.0393(14) 0.0256(12) 0.0273(12) -0.0043(10) -0.0056(11) -0.0110(11)
C12 0.062(9) 0.023(5) 0.047(6) -0.008(4) 0.014(6) -0.026(5)
C13 0.055(8) 0.025(5) 0.053(6) -0.025(5) 0.018(5) -0.016(5)
C12A 0.069(8) 0.058(9) 0.048(5) -0.017(6) 0.003(5) -0.039(6)
C13A 0.038(4) 0.054(8) 0.109(12) -0.035(8) 0.000(7) -0.021(6)
C14 0.040(7) 0.029(4) 0.060(9) -0.019(5) -0.020(6) 0.009(4)
C15 0.063(7) 0.053(6) 0.044(6) -0.018(4) -0.019(5) -0.003(5)
C16 0.082(8) 0.038(5) 0.071(7) -0.025(4) -0.028(6) -0.014(5)
C17 0.14(2) 0.029(5) 0.055(11) 0.002(7) -0.043(10) -0.026(10)
C14A 0.040(5) 0.081(8) 0.058(7) -0.043(6) -0.009(4) 0.005(4)
C15A 0.036(3) 0.061(4) 0.045(4) -0.020(3) -0.001(3) -0.015(3)
C16A 0.046(4) 0.040(3) 0.045(3) -0.022(2) -0.002(3) -0.003(2)
C17A 0.064(5) 0.022(4) 0.046(6) -0.007(4) -0.012(4) -0.005(3)
C18 0.049(3) 0.047(3) 0.075(4) -0.033(3) 0.007(3) -0.015(2)
C18A 0.053(7) 0.064(8) 0.031(6) -0.024(5) -0.004(5) 0.005(5)
C19 0.093(3) 0.046(2) 0.057(2) -0.0191(17) -0.004(2) -0.007(2)
C20 0.064(2) 0.0436(18) 0.0481(18) -0.0148(14) -0.0007(16) -0.0210(16)
C21 0.066(2) 0.056(2) 0.0462(18) -0.0115(15) -0.0129(16) -0.0330(18)

loop_
_atom_type_symbol
_atom_type_description
_atom_type_scat_dispersion_real
_atom_type_scat_dispersion_imag
_atom_type_scat_source
C C 0.0033 0.0016 'International Tables Vol C Tables 4.2.6.8 and 6.1.1.4'
H H 0.0000 0.0000 'International Tables Vol C Tables 4.2.6.8 and 6.1.1.4'
N N 0.0061 0.0033 'International Tables Vol C Tables 4.2.6.8 and 6.1.1.4'
O O 0.0106 0.0060 'International Tables Vol C Tables 4.2.6.8 and 6.1.1.4'
Na Na 0.0362 0.0249 'International Tables Vol C Tables 4.2.6.8 and 6.1.1.4'
I I -0.4742 1.8119 'International Tables Vol C Tables 4.2.6.8 and 6.1.1.4'

loop_
_geom_angle_atom_site_label_1
_geom_angle_atom_site_label_2
_geom_angle_atom_site_label_3
_geom_angle
_geom_angle_site_symmetry_1
_geom_angle_site_symmetry_3
O1 Na1 C2 112.93(8) . .
O1 Na1 I1 108.31(6) . .
C2 Na1 I1 109.57(6) . .
O1 Na1 I1 110.01(6) . 2_666
C2 Na1 I1 114.06(6) . 2_666
I1 Na1 I1 101.20(3) . 2_666
O1 Na1 Na1 121.14(7) . 2_666
C2 Na1 Na1 125.83(7) . 2_666
I1 Na1 Na1 50.92(2) . 2_666
I1 Na1 Na1 50.28(2) 2_666 2_666
O2 Na2 C8 102.28(11) . .
O2 Na2 I2 107.70(8) . 2_665
C8 Na2 I2 113.89(7) . 2_665
O2 Na2 I2 123.70(8) . .
C8 Na2 I2 106.35(7) . .
I2 Na2 I2 103.34(3) 2_665 .
O2 Na2 C18 23.28(10) . .
C8 Na2 C18 98.18(14) . .
I2 Na2 C18 89.05(10) 2_665 .
I2 Na2 C18 144.64(10) . .
O2 Na2 Na2 133.83(10) . 2_665
C8 Na2 Na2 123.60(7) . 2_665
I2 Na2 Na2 51.71(2) 2_665 2_665
I2 Na2 Na2 51.63(3) . 2_665
C18 Na2 Na2 130.13(13) . 2_665
Na1 I1 Na1 78.80(3) . 2_666
Na2 I2 Na2 76.66(3) 2_665 .
C14A O1 C17 103.0(11) . .
C14A O1 C17A 109.5(8) . .
C17 O1 C17A 23.1(9) . .
C14A O1 C14 23.6(6) . .
C17 O1 C14 108.6(11) . .
C17A O1 C14 105.4(7) . .
C14A O1 Na1 123.7(5) . .
C17 O1 Na1 133.1(10) . .
C17A O1 Na1 123.8(5) . .
C14 O1 Na1 115.9(5) . .
C18 O2 C21 105.9(3) . .
C18 O2 C18A 43.3(4) . .
C21 O2 C18A 103.9(4) . .
C18 O2 Na2 115.2(2) . .
C21 O2 Na2 137.9(2) . .
C18A O2 Na2 111.8(4) . .
C2 N1 C3 112.64(19) . .
C2 N1 C1 122.7(2) . .
C3 N1 C1 124.7(2) . .
C2 N2 C4 112.3(2) . .
C2 N2 C5 122.30(19) . .
C4 N2 C5 125.4(2) . .
C8 N3 C9 112.4(2) . .
C8 N3 C1 122.7(2) . .
C9 N3 C1 124.9(2) . .
C8 N4 C10 112.4(2) . .
C8 N4 C11 122.5(2) . .
C10 N4 C11 125.1(2) . .
N1 C1 N3 112.3(2) . .
N1 C1 H1A 109.1 . .
N3 C1 H1A 109.1 . .
N1 C1 H1B 109.1 . .
N3 C1 H1B 109.1 . .
H1A C1 H1B 107.9 . .
N2 C2 N1 102.38(19) . .
N2 C2 Na1 127.65(16) . .
N1 C2 Na1 129.76(16) . .
C4 C3 N1 106.0(2) . .
C4 C3 H3A 127.0 . .
N1 C3 H3A 127.0 . .
C3 C4 N2 106.7(2) . .
C3 C4 H4A 126.7 . .
N2 C4 H4A 126.7 . .
N2 C5 C6 111.0(2) . .
N2 C5 C7 110.6(2) . .
C6 C5 C7 112.5(3) . .
N2 C5 H5A 107.5 . .
C6 C5 H5A 107.5 . .
C7 C5 H5A 107.5 . .
C5 C6 H6A 109.5 . .
C5 C6 H6B 109.5 . .
H6A C6 H6B 109.5 . .
C5 C6 H6C 109.5 . .
H6A C6 H6C 109.5 . .
H6B C6 H6C 109.5 . .
C5 C7 H7A 109.5 . .
C5 C7 H7B 109.5 . .
H7A C7 H7B 109.5 . .
C5 C7 H7C 109.5 . .
H7A C7 H7C 109.5 . .
H7B C7 H7C 109.5 . .
N4 C8 N3 102.7(2) . .
N4 C8 Na2 122.99(16) . .
N3 C8 Na2 134.02(17) . .
C10 C9 N3 106.3(2) . .
C10 C9 H9A 126.8 . .
N3 C9 H9A 126.8 . .
C9 C10 N4 106.2(2) . .
C9 C10 H10A 126.9 . .
N4 C10 H10A 126.9 . .
C13A C11 N4 113.0(7) . .
C13A C11 C12A 114.4(7) . .
N4 C11 C12A 110.0(6) . .
C13A C11 C12 94.2(7) . .
N4 C11 C12 111.7(6) . .
C12A C11 C12 23.0(6) . .
C13A C11 C13 15.6(12) . .
N4 C11 C13 108.3(8) . .
C12A C11 C13 128.7(9) . .
C12 C11 C13 109.4(8) . .
C13A C11 H11A 118.8 . .
N4 C11 H11A 109.1 . .
C12A C11 H11A 89.1 . .
C12 C11 H11A 109.1 . .
C13 C11 H11A 109.1 . .
C13A C11 H11B 106.3 . .
N4 C11 H11B 106.3 . .
C12A C11 H11B 106.3 . .
C12 C11 H11B 124.8 . .
C13 C11 H11B 94.3 . .
H11A C11 H11B 17.7 . .
C11 C12 H12A 109.5 . .
C11 C12 H12B 109.5 . .
H12A C12 H12B 109.5 . .
C11 C12 H12C 109.5 . .
H12A C12 H12C 109.5 . .
H12B C12 H12C 109.5 . .
C11 C13 H13A 109.5 . .
C11 C13 H13B 109.5 . .
H13A C13 H13B 109.5 . .
C11 C13 H13C 109.5 . .
H13A C13 H13C 109.5 . .
H13B C13 H13C 109.5 . .
C11 C12A H12D 109.5 . .
C11 C12A H12E 109.5 . .
H12D C12A H12E 109.5 . .
C11 C12A H12F 109.5 . .
H12D C12A H12F 109.5 . .
H12E C12A H12F 109.5 . .
C11 C13A H13D 109.5 . .
C11 C13A H13E 109.5 . .
H13D C13A H13E 109.5 . .
C11 C13A H13F 109.5 . .
H13D C13A H13F 109.5 . .
H13E C13A H13F 109.5 . .
C15 C14 O1 103.8(8) . .
C15 C14 H14A 111.0 . .
O1 C14 H14A 111.0 . .
C15 C14 H14B 111.0 . .
O1 C14 H14B 111.0 . .
H14A C14 H14B 109.0 . .
C16 C15 C14 100.9(9) . .
C16 C15 H15A 111.6 . .
C14 C15 H15A 111.6 . .
C16 C15 H15B 111.6 . .
C14 C15 H15B 111.6 . .
H15A C15 H15B 109.4 . .
C15 C16 C17 103.0(9) . .
C15 C16 H16A 111.2 . .
C17 C16 H16A 111.2 . .
C15 C16 H16B 111.2 . .
C17 C16 H16B 111.2 . .
H16A C16 H16B 109.1 . .
O1 C17 C16 105.4(14) . .
O1 C17 H17A 110.7 . .
C16 C17 H17A 110.7 . .
O1 C17 H17B 110.7 . .
C16 C17 H17B 110.7 . .
H17A C17 H17B 108.8 . .
O1 C14A C15A 107.9(8) . .
O1 C14A H14C 110.1 . .
C15A C14A H14C 110.1 . .
O1 C14A H14D 110.1 . .
C15A C14A H14D 110.1 . .
H14C C14A H14D 108.4 . .
C14A C15A C16A 102.4(6) . .
C14A C15A H15C 111.3 . .
C16A C15A H15C 111.3 . .
C14A C15A H15D 111.3 . .
C16A C15A H15D 111.3 . .
H15C C15A H15D 109.2 . .
C17A C16A C15A 100.9(6) . .
C17A C16A H16C 111.6 . .
C15A C16A H16C 111.6 . .
C17A C16A H16D 111.6 . .
C15A C16A H16D 111.6 . .
H16C C16A H16D 109.4 . .
O1 C17A C16A 105.4(8) . .
O1 C17A H17C 110.7 . .
C16A C17A H17C 110.7 . .
O1 C17A H17D 110.7 . .
C16A C17A H17D 110.7 . .
H17C C17A H17D 108.8 . .
O2 C18 C19 105.2(4) . .
O2 C18 Na2 41.49(17) . .
C19 C18 Na2 136.1(4) . .
O2 C18 H18A 110.7 . .
C19 C18 H18A 110.7 . .
Na2 C18 H18A 108.8 . .
O2 C18 H18B 110.7 . .
C19 C18 H18B 110.7 . .
Na2 C18 H18B 72.9 . .
H18A C18 H18B 108.8 . .
C19 C18A O2 98.0(6) . .
C19 C18A H18C 112.2 . .
O2 C18A H18C 112.2 . .
C19 C18A H18D 112.2 . .
O2 C18A H18D 112.2 . .
H18C C18A H18D 109.8 . .
C18A C19 C20 111.2(6) . .
C18A C19 C18 49.7(6) . .
C20 C19 C18 99.3(3) . .
C18A C19 H19A 62.7 . .
C20 C19 H19A 111.9 . .
C18 C19 H19A 111.9 . .
C18A C19 H19B 135.5 . .
C20 C19 H19B 111.9 . .
C18 C19 H19B 111.9 . .
H19A C19 H19B 109.6 . .
C18A C19 H19C 109.4 . .
C20 C19 H19C 109.4 . .
C18 C19 H19C 68.8 . .
H19A C19 H19C 137.8 . .
H19B C19 H19C 44.4 . .
C18A C19 H19D 109.4 . .
C20 C19 H19D 109.4 . .
C18 C19 H19D 150.0 . .
H19A C19 H19D 49.3 . .
H19B C19 H19D 65.5 . .
H19C C19 H19D 108.0 . .
C19 C20 C21 105.7(3) . .
C19 C20 H20A 110.6 . .
C21 C20 H20A 110.6 . .
C19 C20 H20B 110.6 . .
C21 C20 H20B 110.6 . .
H20A C20 H20B 108.7 . .
O2 C21 C20 106.0(3) . .
O2 C21 H21A 110.5 . .
C20 C21 H21A 110.5 . .
O2 C21 H21B 110.5 . .
C20 C21 H21B 110.5 . .
H21A C21 H21B 108.7 . .

loop_
_geom_bond_atom_site_label_1
_geom_bond_atom_site_label_2
_geom_bond_distance
_geom_bond_site_symmetry_2
Na1 O1 2.283(2) .
Na1 C2 2.500(2) .
Na1 I1 3.0303(10) .
Na1 I1 3.0585(10) 2_666
Na1 Na1 3.8649(19) 2_666
Na2 O2 2.277(2) .
Na2 C8 2.481(3) .
Na2 I2 3.0492(10) 2_665
Na2 I2 3.0528(11) .
Na2 C18 3.110(5) .
Na2 Na2 3.784(2) 2_665
I1 Na1 3.0585(10) 2_666
I2 Na2 3.0492(10) 2_665
O1 C14A 1.367(12) .
O1 C17 1.39(2) .
O1 C17A 1.461(12) .
O1 C14 1.516(15) .
O2 C18 1.359(5) .
O2 C21 1.425(4) .
O2 C18A 1.795(11) .
N1 C2 1.369(3) .
N1 C3 1.382(3) .
N1 C1 1.449(3) .
N2 C2 1.360(3) .
N2 C4 1.387(3) .
N2 C5 1.470(3) .
N3 C8 1.363(3) .
N3 C9 1.382(3) .
N3 C1 1.455(3) .
N4 C8 1.354(3) .
N4 C10 1.390(3) .
N4 C11 1.472(3) .
C1 H1A 0.9900 .
C1 H1B 0.9900 .
C3 C4 1.346(4) .
C3 H3A 0.9500 .
C4 H4A 0.9500 .
C5 C6 1.513(4) .
C5 C7 1.516(4) .
C5 H5A 1.0000 .
C6 H6A 0.9800 .
C6 H6B 0.9800 .
C6 H6C 0.9800 .
C7 H7A 0.9800 .
C7 H7B 0.9800 .
C7 H7C 0.9800 .
C9 C10 1.344(4) .
C9 H9A 0.9500 .
C10 H10A 0.9500 .
C11 C13A 1.467(19) .
C11 C12A 1.499(14) .
C11 C12 1.539(15) .
C11 C13 1.55(2) .
C11 H11A 1.0000 .
C11 H11B 1.0000 .
C12 H12A 0.9800 .
C12 H12B 0.9800 .
C12 H12C 0.9800 .
C13 H13A 0.9800 .
C13 H13B 0.9800 .
C13 H13C 0.9800 .
C12A H12D 0.9800 .
C12A H12E 0.9800 .
C12A H12F 0.9800 .
C13A H13D 0.9800 .
C13A H13E 0.9800 .
C13A H13F 0.9800 .
C14 C15 1.504(16) .
C14 H14A 0.9900 .
C14 H14B 0.9900 .
C15 C16 1.475(17) .
C15 H15A 0.9900 .
C15 H15B 0.9900 .
C16 C17 1.56(2) .
C16 H16A 0.9900 .
C16 H16B 0.9900 .
C17 H17A 0.9900 .
C17 H17B 0.9900 .
C14A C15A 1.530(13) .
C14A H14C 0.9900 .
C14A H14D 0.9900 .
C15A C16A 1.540(9) .
C15A H15C 0.9900 .
C15A H15D 0.9900 .
C16A C17A 1.478(14) .
C16A H16C 0.9900 .
C16A H16D 0.9900 .
C17A H17C 0.9900 .
C17A H17D 0.9900 .
C18 C19 1.585(6) .
C18 H18A 0.9900 .
C18 H18B 0.9900 .
C18A C19 1.274(12) .
C18A H18C 0.9900 .
C18A H18D 0.9900 .
C19 C20 1.521(5) .
C19 H19A 0.9900 .
C19 H19B 0.9900 .
C19 H19C 0.9900 .
C19 H19D 0.9900 .
C20 C21 1.525(5) .
C20 H20A 0.9900 .
C20 H20B 0.9900 .
C21 H21A 0.9900 .
C21 H21B 0.9900 .
